data_7203919
loop_
_publ_author_name
'Pulkkinen, Juha T.'
'Laatikainen, Reino'
'Ahlgr\'en, Markku J.'
'Per\"akyl\"a, Mikael'
'Veps\"al\"ainen, Jouko J.'

_publ_section_title
;
 Conformational flexibility and role of aromatic--aromatic interactions
 in the crystal packing of the coordination compounds of some novel
 quadridentate Schiff bases
;
_journal_issue 4
_journal_name_full 'Journal of the Chemical Society, Perkin Transactions 2'
_journal_page_first 777
_journal_paper_doi 10.1039/a908101a
_journal_year 2000
_chemical_formula_sum 'C36 H36 N2 O2'
_chemical_formula_weight 528.67
_chemical_name_systematic
;
N,N'-ethylenebis(1,5-diphenyl-2,4-pentanedione)
;
_space_group_IT_number 2
_symmetry_cell_setting triclinic
_symmetry_space_group_name_Hall '-P 1'
_symmetry_space_group_name_H-M 'P -1'
_atom_sites_solution_hydrogens geom
_atom_sites_solution_primary direct
_atom_sites_solution_secondary difmap
_audit_creation_method SHELXL-97
_cell_angle_alpha 97.28(3)
_cell_angle_beta 96.24(3)
_cell_angle_gamma 97.08(3)
_cell_formula_units_Z 2
_cell_length_a 10.067(2)
_cell_length_b 10.796(2)
_cell_length_c 13.606(3)
_cell_measurement_reflns_used 25
_cell_measurement_temperature 293(2)
_cell_measurement_theta_max 12.5
_cell_measurement_theta_min 7.5
_cell_volume 1444.0(5)
_computing_cell_refinement
;
 P3/p4 Diffractometer Program V4.27 (Siemens 1989-1991)
;
_computing_data_collection
;
 P3/P4 Diffractometer Program V4.27 (Siemens 1989-1991)
;
_computing_data_reduction
;
 P3/P4 Diffractometer Program V4.27 (Siemens 1989-1991)
;
_computing_structure_refinement 'SHELXL-97 (Sheldrick, 1997)'
_computing_structure_solution 'SHELXS-86 (Sheldrick, 1990)'
_diffrn_ambient_temperature 293(2)
_diffrn_measured_fraction_theta_full 0.996
_diffrn_measured_fraction_theta_max 0.996
_diffrn_measurement_device_type 'Nicolet R3m'
_diffrn_measurement_method 'omega scan'
_diffrn_radiation_monochromator graphite
_diffrn_radiation_source 'fine-focus sealed tube'
_diffrn_radiation_type MoK\a
_diffrn_radiation_wavelength 0.71073
_diffrn_reflns_av_R_equivalents 0.0931
_diffrn_reflns_av_sigmaI/netI 0.2350
_diffrn_reflns_limit_h_max 11
_diffrn_reflns_limit_h_min 0
_diffrn_reflns_limit_k_max 12
_diffrn_reflns_limit_k_min -12
_diffrn_reflns_limit_l_max 15
_diffrn_reflns_limit_l_min -15
_diffrn_reflns_number 4361
_diffrn_reflns_theta_full 23.50
_diffrn_reflns_theta_max 23.50
_diffrn_reflns_theta_min 2.05
_diffrn_standards_decay_% 0
_diffrn_standards_interval_count 97
_diffrn_standards_number 3
_exptl_absorpt_coefficient_mu 0.075
_exptl_absorpt_correction_type none
_exptl_crystal_colour colorless
_exptl_crystal_density_diffrn 1.216
_exptl_crystal_density_method 'not measured'
_exptl_crystal_description plate
_exptl_crystal_F_000 564
_exptl_crystal_size_max 0.30
_exptl_crystal_size_mid 0.25
_exptl_crystal_size_min 0.10
_refine_diff_density_max 0.223
_refine_diff_density_min -0.224
_refine_diff_density_rms 0.048
_refine_ls_extinction_coef 0.0049(8)
_refine_ls_extinction_expression Fc^*^=kFc[1+0.001xFc^2^\l^3^/sin(2\q)]^-1/4^
_refine_ls_extinction_method SHELXL
_refine_ls_goodness_of_fit_ref 0.975
_refine_ls_hydrogen_treatment mixed
_refine_ls_matrix_type full
_refine_ls_number_parameters 320
_refine_ls_number_reflns 4256
_refine_ls_number_restraints 0
_refine_ls_restrained_S_all 0.975
_refine_ls_R_factor_all 0.2157
_refine_ls_R_factor_gt 0.0740
_refine_ls_shift/su_max 0.005
_refine_ls_shift/su_mean 0.000
_refine_ls_structure_factor_coef Fsqd
_refine_ls_weighting_details 'w=1/[\s^2^(Fo^2^)+(0.0100P)^2^+0.0000P] where P=(Fo^2^+2Fc^2^)/3'
_refine_ls_weighting_scheme calc
_refine_ls_wR_factor_gt 0.1050
_refine_ls_wR_factor_ref 0.1256
_reflns_number_gt 1416
_reflns_number_total 4256
_reflns_threshold_expression I>2\s(I)
_cod_data_source_file a908101a.txt
_cod_data_source_block Structure_2a
_cod_depositor_comments
;
The following automatic conversions were performed:

'_refine_ls_weighting_scheme' value 'calc
w=1/[\s^2^(Fo^2^)+(0.0100P)^2^+0.0000P] where P=(Fo^2^+2Fc^2^)/3' was
changed to 'calc'. New tag '_refine_ls_weighting_details' was
created. The value of the new tag was set to
'w=1/[\s^2^(Fo^2^)+(0.0100P)^2^+0.0000P] where P=(Fo^2^+2Fc^2^)/3'.

Automatic conversion script
Id: cif_fix_values 3143 2015-03-26 13:38:13Z robertas 
;
_cod_database_code 7203919

loop_
_symmetry_equiv_pos_as_xyz
'x, y, z'
'-x, -y, -z'

loop_
_atom_site_label
_atom_site_type_symbol
_atom_site_fract_x
_atom_site_fract_y
_atom_site_fract_z
_atom_site_U_iso_or_equiv
_atom_site_adp_type
_atom_site_occupancy
_atom_site_calc_flag
_atom_site_refinement_flags
_atom_site_disorder_assembly
_atom_site_disorder_group
O1 O -0.2698(4) 0.2889(4) 0.0536(3) 0.0606(13) Uani 1 d . . .
O2 O 0.2818(4) 0.2231(4) 0.0510(3) 0.0518(12) Uani 1 d . . .
N1 N -0.1181(5) 0.3342(4) -0.0908(3) 0.0445(15) Uani 1 d . . .
N2 N 0.0731(5) 0.1297(4) -0.0916(3) 0.0352(13) Uani 1 d . . .
C1 C -0.0402(6) 0.2884(5) -0.1700(4) 0.0499(18) Uani 1 d . . .
H1A H 0.0499 0.3355 -0.1585 0.060 Uiso 1 calc R . .
H1B H -0.0829 0.3035 -0.2340 0.060 Uiso 1 calc R . .
C2 C -0.0303(6) 0.1479(5) -0.1737(4) 0.0501(18) Uani 1 d . . .
H2A H -0.1172 0.1026 -0.1661 0.060 Uiso 1 calc R . .
H2B H -0.0052 0.1149 -0.2377 0.060 Uiso 1 calc R . .
C3 C -0.1571(6) 0.4503(5) -0.0777(4) 0.0381(16) Uani 1 d . . .
C31 C -0.1123(6) 0.5383(5) -0.1482(4) 0.0451(17) Uani 1 d . . .
H31A H -0.0159 0.5399 -0.1496 0.054 Uiso 1 calc R . .
H31B H -0.1275 0.6227 -0.1225 0.054 Uiso 1 calc R . .
C32 C -0.1826(5) 0.5047(4) -0.2543(2) 0.0399(16) Uani 1 d G . .
C33 C -0.3165(5) 0.4487(4) -0.2722(3) 0.061(2) Uani 1 d G . .
H33 H -0.3632 0.4316 -0.2191 0.073 Uiso 1 calc R . .
C34 C -0.3805(3) 0.4183(4) -0.3696(4) 0.090(3) Uani 1 d G . .
H34 H -0.4701 0.3808 -0.3817 0.108 Uiso 1 calc R . .
C35 C -0.3107(6) 0.4439(4) -0.4491(3) 0.087(3) Uani 1 d G . .
H35 H -0.3536 0.4235 -0.5143 0.105 Uiso 1 calc R . .
C36 C -0.1768(6) 0.4999(4) -0.4312(3) 0.080(3) Uani 1 d G . .
H36 H -0.1301 0.5170 -0.4843 0.097 Uiso 1 calc R . .
C37 C -0.1127(3) 0.5303(4) -0.3337(4) 0.065(2) Uani 1 d G . .
H37 H -0.0232 0.5678 -0.3217 0.078 Uiso 1 calc R . .
C4 C -0.2407(6) 0.4812(5) -0.0059(4) 0.0386(16) Uani 1 d . . .
H4 H -0.2624 0.5628 0.0019 0.046 Uiso 1 calc R . .
C5 C -0.2934(6) 0.3995(6) 0.0543(4) 0.0413(17) Uani 1 d . . .
C51 C -0.3939(6) 0.4420(5) 0.1256(4) 0.0571(19) Uani 1 d . . .
H51A H -0.4775 0.4511 0.0862 0.069 Uiso 1 calc R . .
H51B H -0.4139 0.3769 0.1669 0.069 Uiso 1 calc R . .
C52 C -0.3416(4) 0.5654(3) 0.1926(3) 0.0372(16) Uani 1 d G . .
C53 C -0.2617(4) 0.5659(3) 0.2827(3) 0.0576(19) Uani 1 d G . .
H53 H -0.2401 0.4905 0.3020 0.069 Uiso 1 calc R . .
C54 C -0.2142(4) 0.6792(5) 0.3441(2) 0.073(2) Uani 1 d G . .
H54 H -0.1608 0.6796 0.4044 0.088 Uiso 1 calc R . .
C55 C -0.2465(4) 0.7920(3) 0.3153(3) 0.069(2) Uani 1 d G . .
H55 H -0.2147 0.8678 0.3564 0.083 Uiso 1 calc R . .
C56 C -0.3264(4) 0.7915(3) 0.2252(3) 0.061(2) Uani 1 d G . .
H56 H -0.3480 0.8669 0.2060 0.073 Uiso 1 calc R . .
C57 C -0.3739(3) 0.6782(4) 0.1639(2) 0.0499(18) Uani 1 d G . .
H57 H -0.4274 0.6778 0.1036 0.060 Uiso 1 calc R . .
C6 C 0.1131(6) 0.0173(5) -0.0824(4) 0.0388(16) Uani 1 d . . .
C61 C 0.0356(5) -0.1030(5) -0.1459(4) 0.0409(16) Uani 1 d . . .
H61A H 0.0535 -0.1754 -0.1135 0.049 Uiso 1 calc R . .
H61B H -0.0605 -0.0987 -0.1496 0.049 Uiso 1 calc R . .
C62 C 0.0745(4) -0.1213(3) -0.2509(2) 0.0377(16) Uani 1 d G . .
C63 C 0.2044(4) -0.1439(4) -0.2655(3) 0.0573(19) Uani 1 d G . .
H63 H 0.2678 -0.1464 -0.2109 0.069 Uiso 1 calc R . .
C64 C 0.2397(3) -0.1628(4) -0.3617(4) 0.080(2) Uani 1 d G . .
H64 H 0.3266 -0.1780 -0.3715 0.097 Uiso 1 calc R . .
C65 C 0.1450(6) -0.1592(4) -0.4433(3) 0.072(2) Uani 1 d G . .
H65 H 0.1686 -0.1718 -0.5076 0.087 Uiso 1 calc R . .
C66 C 0.0151(5) -0.1366(4) -0.4287(3) 0.072(2) Uani 1 d G . .
H66 H -0.0482 -0.1341 -0.4832 0.087 Uiso 1 calc R . .
C67 C -0.0201(3) -0.1177(3) -0.3324(4) 0.057(2) Uani 1 d G . .
H67 H -0.1070 -0.1025 -0.3227 0.069 Uiso 1 calc R . .
C7 C 0.2242(6) 0.0090(5) -0.0145(4) 0.0379(16) Uani 1 d . . .
H7 H 0.2473 -0.0710 -0.0095 0.045 Uiso 1 calc R . .
C8 C 0.3033(6) 0.1097(5) 0.0460(4) 0.0377(16) Uani 1 d . . .
C81 C 0.4272(5) 0.0830(6) 0.1112(4) 0.0549(19) Uani 1 d . . .
H81A H 0.5038 0.1449 0.1063 0.066 Uiso 1 calc R . .
H81B H 0.4488 0.0004 0.0869 0.066 Uiso 1 calc R . .
C82 C 0.4031(3) 0.0875(5) 0.2208(3) 0.0446(17) Uani 1 d G . .
C83 C 0.3956(4) -0.0230(3) 0.2636(4) 0.066(2) Uani 1 d G . .
H83 H 0.4004 -0.0994 0.2248 0.079 Uiso 1 calc R . .
C84 C 0.3807(4) -0.0194(5) 0.3642(4) 0.091(3) Uani 1 d G . .
H84 H 0.3756 -0.0934 0.3929 0.109 Uiso 1 calc R . .
C85 C 0.3734(4) 0.0947(7) 0.4221(3) 0.098(3) Uani 1 d G . .
H85 H 0.3635 0.0971 0.4894 0.117 Uiso 1 calc R . .
C86 C 0.3810(4) 0.2052(5) 0.3793(4) 0.084(3) Uani 1 d G . .
H86 H 0.3761 0.2816 0.4180 0.101 Uiso 1 calc R . .
C87 C 0.3958(4) 0.2016(3) 0.2786(4) 0.060(2) Uani 1 d G . .
H87 H 0.4009 0.2756 0.2500 0.071 Uiso 1 calc R . .
H1 H -0.142(6) 0.277(5) -0.045(4) 0.080 Uiso 1 d . . .
H2 H 0.138(5) 0.216(5) -0.049(4) 0.080 Uiso 1 d . . .

loop_
_atom_site_aniso_label
_atom_site_aniso_U_11
_atom_site_aniso_U_22
_atom_site_aniso_U_33
_atom_site_aniso_U_23
_atom_site_aniso_U_13
_atom_site_aniso_U_12
O1 0.095(4) 0.044(3) 0.059(3) 0.023(2) 0.040(3) 0.033(3)
O2 0.067(3) 0.040(3) 0.044(3) -0.001(2) -0.010(2) 0.013(2)
N1 0.062(4) 0.046(4) 0.033(3) 0.007(2) 0.016(3) 0.028(3)
N2 0.040(3) 0.037(3) 0.026(3) -0.005(2) -0.003(2) 0.011(3)
C1 0.064(5) 0.045(4) 0.046(4) 0.007(3) 0.009(4) 0.029(4)
C2 0.063(5) 0.047(4) 0.043(4) 0.004(3) 0.000(4) 0.028(4)
C3 0.055(5) 0.023(4) 0.036(4) 0.009(3) -0.002(3) 0.006(3)
C31 0.053(4) 0.026(4) 0.058(4) 0.006(3) 0.007(4) 0.013(3)
C32 0.043(4) 0.033(4) 0.045(4) 0.004(3) 0.010(4) 0.010(3)
C33 0.045(5) 0.084(6) 0.058(5) 0.022(4) 0.004(4) 0.013(4)
C34 0.042(5) 0.154(8) 0.080(6) 0.029(6) 0.004(5) 0.025(5)
C35 0.091(7) 0.113(7) 0.059(6) 0.009(5) 0.005(5) 0.030(6)
C36 0.099(7) 0.121(7) 0.042(5) 0.038(5) 0.033(5) 0.050(6)
C37 0.062(5) 0.090(6) 0.053(5) 0.031(4) 0.018(4) 0.016(4)
C4 0.051(4) 0.025(4) 0.038(4) -0.007(3) 0.008(3) 0.009(3)
C5 0.053(5) 0.025(4) 0.042(4) 0.000(3) 0.003(3) 0.001(4)
C51 0.054(5) 0.050(4) 0.064(5) -0.011(4) 0.025(4) -0.003(4)
C52 0.038(4) 0.036(4) 0.036(4) -0.002(3) 0.009(3) 0.007(3)
C53 0.071(5) 0.044(5) 0.061(5) 0.013(4) 0.009(4) 0.015(4)
C54 0.098(6) 0.061(5) 0.052(5) -0.001(4) -0.009(4) 0.001(5)
C55 0.091(6) 0.051(5) 0.056(5) -0.020(4) 0.017(5) -0.004(5)
C56 0.065(5) 0.050(5) 0.071(5) 0.004(4) 0.019(4) 0.020(4)
C57 0.048(4) 0.046(4) 0.059(5) 0.005(4) 0.013(4) 0.015(4)
C6 0.053(5) 0.032(4) 0.036(4) 0.001(3) 0.019(3) 0.013(4)
C61 0.045(4) 0.035(4) 0.046(4) 0.008(3) 0.015(3) 0.006(3)
C62 0.035(4) 0.028(4) 0.046(4) -0.005(3) -0.006(3) 0.008(3)
C63 0.038(4) 0.070(5) 0.056(5) -0.014(4) -0.011(4) 0.017(4)
C64 0.064(5) 0.111(7) 0.064(5) -0.019(5) 0.021(5) 0.025(5)
C65 0.109(7) 0.072(5) 0.031(4) -0.009(4) 0.014(5) 0.008(5)
C66 0.095(6) 0.063(5) 0.051(5) -0.010(4) -0.023(4) 0.028(5)
C67 0.047(5) 0.067(5) 0.054(4) -0.010(4) -0.006(4) 0.020(4)
C7 0.048(4) 0.034(4) 0.036(4) 0.001(3) 0.011(3) 0.021(4)
C8 0.049(5) 0.024(4) 0.040(4) 0.002(3) 0.010(3) 0.002(4)
C81 0.051(5) 0.059(5) 0.059(5) 0.012(4) -0.002(4) 0.023(4)
C82 0.038(4) 0.055(5) 0.044(4) 0.016(4) -0.002(3) 0.016(4)
C83 0.052(5) 0.077(6) 0.075(5) 0.031(5) 0.007(4) 0.016(4)
C84 0.062(5) 0.153(9) 0.082(6) 0.064(6) 0.030(5) 0.049(6)
C85 0.057(6) 0.197(11) 0.050(5) 0.041(7) 0.006(4) 0.040(7)
C86 0.055(5) 0.131(8) 0.057(6) -0.025(5) -0.003(5) 0.022(5)
C87 0.047(5) 0.073(5) 0.056(5) -0.011(4) 0.004(4) 0.016(4)

loop_
_atom_type_symbol
_atom_type_description
_atom_type_scat_dispersion_real
_atom_type_scat_dispersion_imag
_atom_type_scat_source
C C 0.0033 0.0016 'International Tables Vol C Tables 4.2.6.8 and 6.1.1.4'
H H 0.0000 0.0000 'International Tables Vol C Tables 4.2.6.8 and 6.1.1.4'
N N 0.0061 0.0033 'International Tables Vol C Tables 4.2.6.8 and 6.1.1.4'
O O 0.0106 0.0060 'International Tables Vol C Tables 4.2.6.8 and 6.1.1.4'

loop_
_geom_angle_atom_site_label_1
_geom_angle_atom_site_label_2
_geom_angle_atom_site_label_3
_geom_angle
_geom_angle_site_symmetry_1
_geom_angle_site_symmetry_3
_geom_angle_publ_flag
C3 N1 C1 125.0(5) . . ?
C3 N1 H1 118(3) . . ?
C1 N1 H1 117(3) . . ?
C6 N2 C2 122.5(5) . . ?
C6 N2 H2 118(3) . . ?
C2 N2 H2 118(3) . . ?
N1 C1 C2 112.0(5) . . ?
N1 C1 H1A 109.2 . . ?
C2 C1 H1A 109.2 . . ?
N1 C1 H1B 109.2 . . ?
C2 C1 H1B 109.2 . . ?
H1A C1 H1B 107.9 . . ?
N2 C2 C1 109.2(5) . . ?
N2 C2 H2A 109.8 . . ?
C1 C2 H2A 109.8 . . ?
N2 C2 H2B 109.8 . . ?
C1 C2 H2B 109.8 . . ?
H2A C2 H2B 108.3 . . ?
N1 C3 C4 120.7(5) . . ?
N1 C3 C31 116.3(5) . . ?
C4 C3 C31 122.9(5) . . ?
C3 C31 C32 114.7(5) . . ?
C3 C31 H31A 108.6 . . ?
C32 C31 H31A 108.6 . . ?
C3 C31 H31B 108.6 . . ?
C32 C31 H31B 108.6 . . ?
H31A C31 H31B 107.6 . . ?
C33 C32 C37 120.0 . . ?
C33 C32 C31 120.2(4) . . ?
C37 C32 C31 119.8(4) . . ?
C34 C33 C32 120.0 . . ?
C34 C33 H33 120.0 . . ?
C32 C33 H33 120.0 . . ?
C33 C34 C35 120.0 . . ?
C33 C34 H34 120.0 . . ?
C35 C34 H34 120.0 . . ?
C36 C35 C34 120.0 . . ?
C36 C35 H35 120.0 . . ?
C34 C35 H35 120.0 . . ?
C37 C36 C35 120.0 . . ?
C37 C36 H36 120.0 . . ?
C35 C36 H36 120.0 . . ?
C36 C37 C32 120.0 . . ?
C36 C37 H37 120.0 . . ?
C32 C37 H37 120.0 . . ?
C5 C4 C3 124.6(5) . . ?
C5 C4 H4 117.7 . . ?
C3 C4 H4 117.7 . . ?
O1 C5 C4 124.4(6) . . ?
O1 C5 C51 115.8(6) . . ?
C4 C5 C51 119.7(5) . . ?
C52 C51 C5 113.3(5) . . ?
C52 C51 H51A 108.9 . . ?
C5 C51 H51A 108.9 . . ?
C52 C51 H51B 108.9 . . ?
C5 C51 H51B 108.9 . . ?
H51A C51 H51B 107.7 . . ?
C53 C52 C57 120.0 . . ?
C53 C52 C51 120.2(4) . . ?
C57 C52 C51 119.8(4) . . ?
C54 C53 C52 120.0 . . ?
C54 C53 H53 120.0 . . ?
C52 C53 H53 120.0 . . ?
C53 C54 C55 120.0 . . ?
C53 C54 H54 120.0 . . ?
C55 C54 H54 120.0 . . ?
C56 C55 C54 120.0 . . ?
C56 C55 H55 120.0 . . ?
C54 C55 H55 120.0 . . ?
C55 C56 C57 120.0 . . ?
C55 C56 H56 120.0 . . ?
C57 C56 H56 120.0 . . ?
C56 C57 C52 120.0 . . ?
C56 C57 H57 120.0 . . ?
C52 C57 H57 120.0 . . ?
N2 C6 C7 120.1(6) . . ?
N2 C6 C61 120.2(5) . . ?
C7 C6 C61 119.7(5) . . ?
C62 C61 C6 112.4(4) . . ?
C62 C61 H61A 109.1 . . ?
C6 C61 H61A 109.1 . . ?
C62 C61 H61B 109.1 . . ?
C6 C61 H61B 109.1 . . ?
H61A C61 H61B 107.9 . . ?
C63 C62 C67 120.0 . . ?
C63 C62 C61 119.9(4) . . ?
C67 C62 C61 120.1(4) . . ?
C62 C63 C64 120.0 . . ?
C62 C63 H63 120.0 . . ?
C64 C63 H63 120.0 . . ?
C65 C64 C63 120.0 . . ?
C65 C64 H64 120.0 . . ?
C63 C64 H64 120.0 . . ?
C66 C65 C64 120.0 . . ?
C66 C65 H65 120.0 . . ?
C64 C65 H65 120.0 . . ?
C65 C66 C67 120.0 . . ?
C65 C66 H66 120.0 . . ?
C67 C66 H66 120.0 . . ?
C66 C67 C62 120.0 . . ?
C66 C67 H67 120.0 . . ?
C62 C67 H67 120.0 . . ?
C8 C7 C6 125.4(5) . . ?
C8 C7 H7 117.3 . . ?
C6 C7 H7 117.3 . . ?
O2 C8 C7 124.9(6) . . ?
O2 C8 C81 117.2(5) . . ?
C7 C8 C81 118.0(5) . . ?
C8 C81 C82 111.5(4) . . ?
C8 C81 H81A 109.3 . . ?
C82 C81 H81A 109.3 . . ?
C8 C81 H81B 109.3 . . ?
C82 C81 H81B 109.3 . . ?
H81A C81 H81B 108.0 . . ?
C83 C82 C87 120.0 . . ?
C83 C82 C81 119.3(4) . . ?
C87 C82 C81 120.6(4) . . ?
C82 C83 C84 120.0 . . ?
C82 C83 H83 120.0 . . ?
C84 C83 H83 120.0 . . ?
C85 C84 C83 120.0 . . ?
C85 C84 H84 120.0 . . ?
C83 C84 H84 120.0 . . ?
C84 C85 C86 120.0 . . ?
C84 C85 H85 120.0 . . ?
C86 C85 H85 120.0 . . ?
C87 C86 C85 120.0 . . ?
C87 C86 H86 120.0 . . ?
C85 C86 H86 120.0 . . ?
C86 C87 C82 120.0 . . ?
C86 C87 H87 120.0 . . ?
C82 C87 H87 120.0 . . ?

loop_
_geom_bond_atom_site_label_1
_geom_bond_atom_site_label_2
_geom_bond_distance
_geom_bond_site_symmetry_2
_geom_bond_publ_flag
O1 C5 1.245(6) . ?
O2 C8 1.264(6) . ?
N1 C3 1.355(6) . ?
N1 C1 1.472(6) . ?
N1 H1 0.96(5) . ?
N2 C6 1.341(6) . ?
N2 C2 1.492(6) . ?
N2 H2 1.13(5) . ?
C1 C2 1.527(6) . ?
C1 H1A 0.9700 . ?
C1 H1B 0.9700 . ?
C2 H2A 0.9700 . ?
C2 H2B 0.9700 . ?
C3 C4 1.392(7) . ?
C3 C31 1.499(7) . ?
C31 C32 1.516(5) . ?
C31 H31A 0.9700 . ?
C31 H31B 0.9700 . ?
C32 C33 1.3900 . ?
C32 C37 1.3900 . ?
C33 C34 1.3900 . ?
C33 H33 0.9300 . ?
C34 C35 1.3900 . ?
C34 H34 0.9300 . ?
C35 C36 1.3900 . ?
C35 H35 0.9300 . ?
C36 C37 1.3900 . ?
C36 H36 0.9300 . ?
C37 H37 0.9300 . ?
C4 C5 1.376(7) . ?
C4 H4 0.9300 . ?
C5 C51 1.546(7) . ?
C51 C52 1.516(6) . ?
C51 H51A 0.9700 . ?
C51 H51B 0.9700 . ?
C52 C53 1.3900 . ?
C52 C57 1.3900 . ?
C53 C54 1.3900 . ?
C53 H53 0.9300 . ?
C54 C55 1.3900 . ?
C54 H54 0.9300 . ?
C55 C56 1.3900 . ?
C55 H55 0.9300 . ?
C56 C57 1.3900 . ?
C56 H56 0.9300 . ?
C57 H57 0.9300 . ?
C6 C7 1.390(7) . ?
C6 C61 1.537(7) . ?
C61 C62 1.517(5) . ?
C61 H61A 0.9700 . ?
C61 H61B 0.9700 . ?
C62 C63 1.3900 . ?
C62 C67 1.3900 . ?
C63 C64 1.3900 . ?
C63 H63 0.9300 . ?
C64 C65 1.3900 . ?
C64 H64 0.9300 . ?
C65 C66 1.3900 . ?
C65 H65 0.9300 . ?
C66 C67 1.3900 . ?
C66 H66 0.9300 . ?
C67 H67 0.9300 . ?
C7 C8 1.383(7) . ?
C7 H7 0.9300 . ?
C8 C81 1.529(6) . ?
C81 C82 1.531(6) . ?
C81 H81A 0.9700 . ?
C81 H81B 0.9700 . ?
C82 C83 1.3900 . ?
C82 C87 1.3900 . ?
C83 C84 1.3900 . ?
C83 H83 0.9300 . ?
C84 C85 1.3900 . ?
C84 H84 0.9300 . ?
C85 C86 1.3900 . ?
C85 H85 0.9300 . ?
C86 C87 1.3900 . ?
C86 H86 0.9300 . ?
C87 H87 0.9300 . ?

loop_
_geom_hbond_atom_site_label_D
_geom_hbond_atom_site_label_H
_geom_hbond_atom_site_label_A
_geom_hbond_distance_DH
_geom_hbond_distance_HA
_geom_hbond_distance_DA
_geom_hbond_angle_DHA
_geom_hbond_site_symmetry_A
N1 H1 O1 0.96(5) 1.96(5) 2.672(6) 130(5) .
N2 H2 O2 1.13(5) 1.86(5) 2.700(6) 127(4) .

loop_
_geom_torsion_atom_site_label_1
_geom_torsion_atom_site_label_2
_geom_torsion_atom_site_label_3
_geom_torsion_atom_site_label_4
_geom_torsion
_geom_torsion_site_symmetry_1
_geom_torsion_site_symmetry_2
_geom_torsion_site_symmetry_3
_geom_torsion_site_symmetry_4
_geom_torsion_publ_flag
C3 N1 C1 C2 -171.7(5) . . . . ?
C6 N2 C2 C1 -173.3(5) . . . . ?
N1 C1 C2 N2 -77.8(6) . . . . ?
C1 N1 C3 C4 174.4(5) . . . . ?
C1 N1 C3 C31 -2.1(8) . . . . ?
N1 C3 C31 C32 71.4(6) . . . . ?
C4 C3 C31 C32 -105.0(6) . . . . ?
C3 C31 C32 C33 33.2(6) . . . . ?
C3 C31 C32 C37 -146.9(4) . . . . ?
C37 C32 C33 C34 0.0 . . . . ?
C31 C32 C33 C34 179.9(4) . . . . ?
C32 C33 C34 C35 0.0 . . . . ?
C33 C34 C35 C36 0.0 . . . . ?
C34 C35 C36 C37 0.0 . . . . ?
C35 C36 C37 C32 0.0 . . . . ?
C33 C32 C37 C36 0.0 . . . . ?
C31 C32 C37 C36 -179.9(4) . . . . ?
N1 C3 C4 C5 -2.1(9) . . . . ?
C31 C3 C4 C5 174.1(5) . . . . ?
C3 C4 C5 O1 1.9(10) . . . . ?
C3 C4 C5 C51 -175.2(5) . . . . ?
O1 C5 C51 C52 129.6(6) . . . . ?
C4 C5 C51 C52 -53.0(7) . . . . ?
C5 C51 C52 C53 -86.1(5) . . . . ?
C5 C51 C52 C57 94.1(5) . . . . ?
C57 C52 C53 C54 0.0 . . . . ?
C51 C52 C53 C54 -179.9(4) . . . . ?
C52 C53 C54 C55 0.0 . . . . ?
C53 C54 C55 C56 0.0 . . . . ?
C54 C55 C56 C57 0.0 . . . . ?
C55 C56 C57 C52 0.0 . . . . ?
C53 C52 C57 C56 0.0 . . . . ?
C51 C52 C57 C56 179.9(4) . . . . ?
C2 N2 C6 C7 169.8(5) . . . . ?
C2 N2 C6 C61 -10.8(8) . . . . ?
N2 C6 C61 C62 80.7(6) . . . . ?
C7 C6 C61 C62 -99.9(6) . . . . ?
C6 C61 C62 C63 65.7(5) . . . . ?
C6 C61 C62 C67 -115.4(4) . . . . ?
C67 C62 C63 C64 0.0 . . . . ?
C61 C62 C63 C64 178.9(4) . . . . ?
C62 C63 C64 C65 0.0 . . . . ?
C63 C64 C65 C66 0.0 . . . . ?
C64 C65 C66 C67 0.0 . . . . ?
C65 C66 C67 C62 0.0 . . . . ?
C63 C62 C67 C66 0.0 . . . . ?
C61 C62 C67 C66 -178.9(4) . . . . ?
N2 C6 C7 C8 -1.4(8) . . . . ?
C61 C6 C7 C8 179.2(5) . . . . ?
C6 C7 C8 O2 3.2(9) . . . . ?
C6 C7 C8 C81 -176.1(5) . . . . ?
O2 C8 C81 C82 76.2(7) . . . . ?
C7 C8 C81 C82 -104.4(6) . . . . ?
C8 C81 C82 C83 112.1(4) . . . . ?
C8 C81 C82 C87 -71.3(5) . . . . ?
C87 C82 C83 C84 0.0 . . . . ?
C81 C82 C83 C84 176.7(4) . . . . ?
C82 C83 C84 C85 0.0 . . . . ?
C83 C84 C85 C86 0.0 . . . . ?
C84 C85 C86 C87 0.0 . . . . ?
C85 C86 C87 C82 0.0 . . . . ?
C83 C82 C87 C86 0.0 . . . . ?
C81 C82 C87 C86 -176.6(4) . . . . ?

loop_
_cod_related_entry_id
_cod_related_entry_database
_cod_related_entry_code
1 ChemSpider 30653693
